data_9006952
loop_
_publ_author_name
'Comodi P'
'Liu Y'
'Zanazzi P F'
'Montagnoli M'

_publ_section_title
;
 Structural and vibrational behaviour of fluorapatite with pressure.
 Part 1: in situ single-crystal X-ray diffraction investigation
 Sample: P = .0001 GPa
;
_journal_name_full 'Physics and Chemistry of Minerals'
_journal_page_first 219
_journal_page_last 224
_journal_paper_doi 10.1007/s002690100154
_journal_volume 28
_journal_year 2001
_chemical_formula_sum 'Ca5 F O12 P3'
_chemical_name_mineral Fluorapatite
_space_group_IT_number 176
_symmetry_space_group_name_Hall '-P 6c'
_symmetry_space_group_name_H-M 'P 63/m'
_cell_angle_alpha 90
_cell_angle_beta 90
_cell_angle_gamma 120
_cell_length_a 9.375
_cell_length_b 9.375
_cell_length_c 6.887
_cell_formula_units_Z 2
_cell_volume 524.208
_diffrn_ambient_pressure 100
_cod_original_formula_sum 'Ca5 P3 O12 F'
_cod_database_code 9006952

loop_
_symmetry_equiv_pos_as_xyz
x,y,z
-x+y,-x,1/2-z
x-y,x,1/2+z
y,-x+y,-z
-y,x-y,z
x,y,1/2-z
-x,-y,1/2+z
x-y,x,-z
-x+y,-x,z
-y,x-y,1/2-z
y,-x+y,1/2+z
-x,-y,-z

loop_
_atom_site_label
_atom_site_fract_x
_atom_site_fract_y
_atom_site_fract_z
_atom_site_U_iso_or_equiv
Ca1 0.66667 0.33333 0.00110 0.01300
Ca2 -0.00721 0.24154 0.25000 0.01260
P 0.36853 0.39785 0.25000 0.00960
O1 0.48440 0.32670 0.25000 0.01370
O2 0.46660 0.58730 0.25000 0.01630
O3 0.25720 0.34160 0.07050 0.01880
F 0.00000 0.00000 0.25000 0.02660

loop_
_cod_related_entry_id
_cod_related_entry_database
_cod_related_entry_code
1 AMCSD 0008534
2 AMCSD 0008537

loop_
_[local]_alternative_name_id
_[local]_alternative_name_type
_[local]_alternative_name_source
_[local]_alternative_name_source_id
_[local]_alternative_name_value
1 mineral AMCSD 0008534 "Fluorapatite"
2 mineral AMCSD 0008537 "Apatite-(CaF)"

_database_code_amcsd 0008534
